data_7119185
loop_
_publ_author_name
'Herdman, Christine A.'
'Strecker, Tracy E.'
'Tanpure, Rajendra P.'
'Chen, Zhi'
'Winters, Alex'
'Gerberich, Jeni'
'Liu, Li'
'Hamel, Ernest'
'Mason, Ralph P.'
'Chaplin, David J.'
'Trawick, Mary Lynn'
'Pinney, Kevin G.'

_publ_section_title
;
 Synthesis and biological evaluation of benzocyclooctene-based and
 indene-based anticancer agents that function as inhibitors of tubulin
 polymerization
;
_journal_issue 12
_journal_name_full 'Med. Chem. Commun.'
_journal_page_first 2418
_journal_paper_doi 10.1039/C6MD00459H
_journal_volume 7
_journal_year 2016
_chemical_formula_sum 'C22 H26 O5'
_chemical_formula_weight 370.43
_chemical_name_systematic
; 
 ? 
;
_space_group_crystal_system orthorhombic
_space_group_IT_number 61
_space_group_name_Hall '-P 2ac 2ab'
_space_group_name_H-M_alt 'P b c a'
_symmetry_space_group_name_Hall '-P 2ac 2ab'
_symmetry_space_group_name_H-M 'P b c a'
_atom_sites_solution_hydrogens mixed
_audit_creation_method SHELXL-2013
_audit_update_record
;
2015-01-29 deposited with the CCDC.
2016-09-20 downloaded from the CCDC.
;
_cell_angle_alpha 90
_cell_angle_beta 90
_cell_angle_gamma 90
_cell_formula_units_Z 8
_cell_length_a 16.6410(12)
_cell_length_b 11.1239(8)
_cell_length_c 20.5570(13)
_cell_measurement_reflns_used 9721
_cell_measurement_temperature 150(2)
_cell_measurement_theta_max 29.58
_cell_measurement_theta_min 2.41
_cell_volume 3805.4(5)
_computing_cell_refinement 'Bruker SAINT'
_computing_data_collection 'Bruker APEX2'
_computing_data_reduction 'Bruker SAINT'
_computing_molecular_graphics 'Bruker SHELXTL'
_computing_publication_material 'Bruker SHELXTL'
_computing_structure_refinement 'SHELXL-2013 (Sheldrick, 2013)'
_computing_structure_solution 'SHELXS-97 (Sheldrick 2008)'
_diffrn_ambient_temperature 150(2)
_diffrn_measured_fraction_theta_full 0.997
_diffrn_measured_fraction_theta_max 0.998
_diffrn_measurement_device_type 'Bruker APEX-II CCD'
_diffrn_measurement_method '\f and \w scans'
_diffrn_radiation_type MoK\a
_diffrn_radiation_wavelength 0.71073
_diffrn_reflns_av_R_equivalents 0.0567
_diffrn_reflns_av_unetI/netI 0.0195
_diffrn_reflns_Laue_measured_fraction_full 0.997
_diffrn_reflns_Laue_measured_fraction_max 0.998
_diffrn_reflns_limit_h_max 20
_diffrn_reflns_limit_h_min -20
_diffrn_reflns_limit_k_max 13
_diffrn_reflns_limit_k_min -13
_diffrn_reflns_limit_l_max 24
_diffrn_reflns_limit_l_min -25
_diffrn_reflns_number 80769
_diffrn_reflns_point_group_measured_fraction_full 0.997
_diffrn_reflns_point_group_measured_fraction_max 0.998
_diffrn_reflns_theta_full 25.242
_diffrn_reflns_theta_max 26.370
_diffrn_reflns_theta_min 2.963
_exptl_absorpt_coefficient_mu 0.091
_exptl_absorpt_correction_T_max 0.966
_exptl_absorpt_correction_T_min 0.959
_exptl_absorpt_correction_type multi-scan
_exptl_absorpt_process_details SADABS
_exptl_crystal_colour colourless
_exptl_crystal_density_diffrn 1.293
_exptl_crystal_description Block
_exptl_crystal_F_000 1584
_exptl_crystal_size_max 0.171
_exptl_crystal_size_mid 0.130
_exptl_crystal_size_min 0.089
_refine_diff_density_max 0.264
_refine_diff_density_min -0.179
_refine_diff_density_rms 0.038
_refine_ls_extinction_method none
_refine_ls_goodness_of_fit_ref 1.029
_refine_ls_hydrogen_treatment mixed
_refine_ls_matrix_type full
_refine_ls_number_parameters 252
_refine_ls_number_reflns 3865
_refine_ls_number_restraints 0
_refine_ls_restrained_S_all 1.029
_refine_ls_R_factor_all 0.0476
_refine_ls_R_factor_gt 0.0365
_refine_ls_shift/su_max 0.000
_refine_ls_shift/su_mean 0.000
_refine_ls_structure_factor_coef Fsqd
_refine_ls_weighting_details 'w=1/[\s^2^(Fo^2^)+(0.0418P)^2^+1.6747P] where P=(Fo^2^+2Fc^2^)/3'
_refine_ls_weighting_scheme calc
_refine_ls_wR_factor_gt 0.0902
_refine_ls_wR_factor_ref 0.0964
_reflns_Friedel_coverage 0.000
_reflns_number_gt 3206
_reflns_number_total 3865
_reflns_threshold_expression 'I > 2\s(I)'
_cod_data_source_file c6md00459h2.cif
_cod_data_source_block KP76
_cod_depositor_comments 'Adding full bibliography for 7119184--7119185.cif.'
_cod_database_code 7119185
_shelx_space_group_comment
; 
The symmetry employed for this shelxl refinement is uniquely defined 
by the following loop, which should always be used as a source of 
symmetry information in preference to the above space-group names. 
They are only intended as comments. 
;
_shelx_estimated_absorpt_t_min 0.985
_shelx_estimated_absorpt_t_max 0.992
_shelxl_version_number 2013-4

loop_
_space_group_symop_operation_xyz
'x, y, z'
'-x+1/2, -y, z+1/2'
'-x, y+1/2, -z+1/2'
'x+1/2, -y+1/2, -z'
'-x, -y, -z'
'x-1/2, y, -z-1/2'
'x, -y-1/2, z-1/2'
'-x-1/2, y-1/2, z'

loop_
_atom_site_label
_atom_site_type_symbol
_atom_site_fract_x
_atom_site_fract_y
_atom_site_fract_z
_atom_site_U_iso_or_equiv
_atom_site_adp_type
_atom_site_occupancy
_atom_site_site_symmetry_order
_atom_site_calc_flag
_atom_site_refinement_flags_posn
_atom_site_refinement_flags_adp
O1 O 0.62534(6) 0.37516(10) 0.27576(5) 0.0326(2) Uani 1 1 d . .
O2 O 0.67093(6) 0.17398(9) 0.21609(5) 0.0319(2) Uani 1 1 d . .
O3 O 0.21315(6) 0.24318(8) 0.12518(5) 0.0297(2) Uani 1 1 d . .
O4 O 0.13391(6) 0.36548(9) 0.03176(5) 0.0322(2) Uani 1 1 d . .
O5 O 0.20584(6) 0.54462(9) -0.03416(5) 0.0326(2) Uani 1 1 d . .
C1 C 0.59327(8) 0.34825(12) 0.21593(6) 0.0254(3) Uani 1 1 d . .
C2 C 0.61610(8) 0.24375(12) 0.18313(6) 0.0253(3) Uani 1 1 d . .
C3 C 0.58391(8) 0.21814(12) 0.12265(6) 0.0275(3) Uani 1 1 d . .
H3 H 0.5982 0.1463 0.1005 0.033 Uiso 1 1 calc R U
C4 C 0.53039(8) 0.29913(12) 0.09490(6) 0.0278(3) Uani 1 1 d . .
H4 H 0.5086 0.2821 0.0532 0.033 Uiso 1 1 calc R U
C5 C 0.50789(8) 0.40437(12) 0.12650(6) 0.0247(3) Uani 1 1 d . .
C6 C 0.53790(8) 0.42806(12) 0.18930(6) 0.0247(3) Uani 1 1 d . .
C7 C 0.51102(8) 0.53415(13) 0.23009(7) 0.0289(3) Uani 1 1 d . .
H7A H 0.5060 0.5077 0.2759 0.035 Uiso 1 1 calc R U
H7B H 0.4570 0.5595 0.2152 0.035 Uiso 1 1 calc R U
C8 C 0.56752(9) 0.64331(14) 0.22752(7) 0.0344(3) Uani 1 1 d . .
H8A H 0.5595 0.6913 0.2675 0.041 Uiso 1 1 calc R U
H8B H 0.6237 0.6139 0.2278 0.041 Uiso 1 1 calc R U
C9 C 0.55670(9) 0.72561(14) 0.16908(7) 0.0358(3) Uani 1 1 d . .
H9A H 0.5998 0.7869 0.1696 0.043 Uiso 1 1 calc R U
H9B H 0.5047 0.7682 0.1734 0.043 Uiso 1 1 calc R U
C10 C 0.55834(9) 0.66063(14) 0.10292(7) 0.0333(3) Uani 1 1 d . .
H10A H 0.5746 0.7183 0.0687 0.040 Uiso 1 1 calc R U
H10B H 0.5990 0.5957 0.1043 0.040 Uiso 1 1 calc R U
C11 C 0.47789(8) 0.60767(13) 0.08571(7) 0.0294(3) Uani 1 1 d . .
H11 H 0.4395 0.6610 0.0673 0.035 Uiso 1 1 calc R U
C12 C 0.45460(8) 0.49329(12) 0.09364(6) 0.0257(3) Uani 1 1 d . .
C13 C 0.37276(8) 0.45413(12) 0.07392(6) 0.0255(3) Uani 1 1 d . .
C14 C 0.33454(8) 0.36093(12) 0.10704(6) 0.0258(3) Uani 1 1 d . .
H14 H 0.3630 0.3167 0.1392 0.031 Uiso 1 1 calc R U
C15 C 0.25482(8) 0.33220(12) 0.09326(6) 0.0251(3) Uani 1 1 d . .
C16 C 0.21222(8) 0.39611(12) 0.04628(6) 0.0258(3) Uani 1 1 d . .
C17 C 0.25156(8) 0.48724(12) 0.01190(6) 0.0260(3) Uani 1 1 d . .
C18 C 0.33127(8) 0.51523(12) 0.02491(6) 0.0267(3) Uani 1 1 d . .
H18 H 0.3576 0.5760 0.0005 0.032 Uiso 1 1 calc R U
C19 C 0.69574(10) 0.06524(14) 0.18534(8) 0.0388(4) Uani 1 1 d . .
H19A H 0.6487 0.0143 0.1774 0.058 Uiso 1 1 calc R U
H19B H 0.7336 0.0227 0.2136 0.058 Uiso 1 1 calc R U
H19C H 0.7219 0.0841 0.1439 0.058 Uiso 1 1 calc R U
C20 C 0.26085(9) 0.15114(12) 0.15441(7) 0.0314(3) Uani 1 1 d . .
H20A H 0.3031 0.1263 0.1241 0.047 Uiso 1 1 calc R U
H20B H 0.2268 0.0819 0.1648 0.047 Uiso 1 1 calc R U
H20C H 0.2854 0.1820 0.1944 0.047 Uiso 1 1 calc R U
C21 C 0.07609(9) 0.44405(15) 0.06133(8) 0.0370(4) Uani 1 1 d . .
H21A H 0.0825 0.4419 0.1087 0.056 Uiso 1 1 calc R U
H21B H 0.0218 0.4176 0.0498 0.056 Uiso 1 1 calc R U
H21C H 0.0845 0.5263 0.0457 0.056 Uiso 1 1 calc R U
C22 C 0.24464(10) 0.63922(13) -0.06921(7) 0.0356(3) Uani 1 1 d . .
H22A H 0.2626 0.7013 -0.0387 0.053 Uiso 1 1 calc R U
H22B H 0.2068 0.6744 -0.1004 0.053 Uiso 1 1 calc R U
H22C H 0.2911 0.6068 -0.0926 0.053 Uiso 1 1 calc R U
H1 H 0.6497(11) 0.3113(17) 0.2913(9) 0.050(5) Uiso 1 1 d . .

loop_
_atom_site_aniso_label
_atom_site_aniso_U_11
_atom_site_aniso_U_22
_atom_site_aniso_U_33
_atom_site_aniso_U_23
_atom_site_aniso_U_13
_atom_site_aniso_U_12
O1 0.0362(6) 0.0373(6) 0.0242(5) -0.0069(4) -0.0082(4) 0.0104(5)
O2 0.0324(5) 0.0319(5) 0.0313(5) -0.0062(4) -0.0041(4) 0.0088(4)
O3 0.0276(5) 0.0266(5) 0.0349(5) 0.0032(4) -0.0032(4) -0.0016(4)
O4 0.0262(5) 0.0368(6) 0.0336(5) -0.0022(4) -0.0083(4) -0.0044(4)
O5 0.0311(5) 0.0409(6) 0.0259(5) 0.0066(4) -0.0077(4) -0.0024(4)
C1 0.0229(6) 0.0324(7) 0.0210(6) -0.0035(5) 0.0005(5) -0.0002(6)
C2 0.0216(6) 0.0285(7) 0.0259(6) -0.0005(5) 0.0016(5) 0.0014(5)
C3 0.0282(7) 0.0286(7) 0.0257(7) -0.0059(6) 0.0032(6) 0.0001(6)
C4 0.0284(7) 0.0334(7) 0.0215(6) -0.0034(6) -0.0017(5) -0.0029(6)
C5 0.0196(6) 0.0309(7) 0.0235(6) -0.0008(5) 0.0020(5) -0.0020(5)
C6 0.0197(6) 0.0305(7) 0.0240(6) -0.0037(5) 0.0024(5) 0.0001(5)
C7 0.0273(7) 0.0357(8) 0.0236(7) -0.0045(6) -0.0003(5) 0.0074(6)
C8 0.0291(7) 0.0393(8) 0.0348(8) -0.0140(6) -0.0038(6) 0.0040(6)
C9 0.0307(7) 0.0342(8) 0.0425(9) -0.0081(7) 0.0022(6) -0.0048(6)
C10 0.0300(7) 0.0357(8) 0.0341(8) -0.0012(6) 0.0020(6) -0.0044(6)
C11 0.0270(7) 0.0338(8) 0.0273(7) 0.0001(6) -0.0008(6) -0.0001(6)
C12 0.0240(7) 0.0326(7) 0.0206(6) -0.0016(5) 0.0004(5) -0.0001(6)
C13 0.0246(7) 0.0287(7) 0.0233(6) -0.0051(5) -0.0003(5) 0.0021(5)
C14 0.0264(7) 0.0270(7) 0.0239(6) -0.0010(5) -0.0030(5) 0.0035(5)
C15 0.0274(7) 0.0248(7) 0.0230(6) -0.0032(5) 0.0011(5) -0.0004(5)
C16 0.0243(7) 0.0291(7) 0.0241(6) -0.0066(5) -0.0035(5) -0.0008(5)
C17 0.0286(6) 0.0308(7) 0.0188(6) -0.0029(5) -0.0038(5) 0.0020(6)
C18 0.0287(7) 0.0296(7) 0.0216(6) -0.0005(5) 0.0004(5) -0.0021(6)
C19 0.0391(8) 0.0344(8) 0.0429(9) -0.0101(7) -0.0043(7) 0.0111(7)
C20 0.0367(8) 0.0271(7) 0.0303(7) 0.0014(6) -0.0016(6) 0.0021(6)
C21 0.0251(7) 0.0478(9) 0.0381(8) 0.0067(7) -0.0042(6) 0.0017(7)
C22 0.0425(8) 0.0332(8) 0.0310(7) 0.0049(6) -0.0107(7) -0.0029(7)

loop_
_atom_type_symbol
_atom_type_description
_atom_type_scat_dispersion_real
_atom_type_scat_dispersion_imag
_atom_type_scat_source
C C 0.0033 0.0016 'International Tables Vol C Tables 4.2.6.8 and 6.1.1.4'
H H 0.0000 0.0000 'International Tables Vol C Tables 4.2.6.8 and 6.1.1.4'
O O 0.0106 0.0060 'International Tables Vol C Tables 4.2.6.8 and 6.1.1.4'

loop_
_geom_angle_atom_site_label_1
_geom_angle_atom_site_label_2
_geom_angle_atom_site_label_3
_geom_angle
C2 O2 C19 116.88(11)
C15 O3 C20 115.89(11)
C16 O4 C21 113.03(11)
C17 O5 C22 116.09(11)
O1 C1 C6 118.07(12)
O1 C1 C2 120.53(12)
C6 C1 C2 121.40(12)
O2 C2 C3 125.67(12)
O2 C2 C1 114.33(11)
C3 C2 C1 120.00(12)
C2 C3 C4 118.93(12)
C3 C4 C5 121.79(12)
C4 C5 C6 119.35(12)
C4 C5 C12 120.49(12)
C6 C5 C12 120.13(12)
C1 C6 C5 118.41(12)
C1 C6 C7 118.32(12)
C5 C6 C7 123.24(12)
C6 C7 C8 114.57(11)
C9 C8 C7 115.49(12)
C8 C9 C10 114.38(12)
C11 C10 C9 112.05(12)
C12 C11 C10 126.89(13)
C11 C12 C13 120.66(13)
C11 C12 C5 120.88(12)
C13 C12 C5 118.32(12)
C14 C13 C18 119.23(12)
C14 C13 C12 120.18(12)
C18 C13 C12 120.46(12)
C15 C14 C13 120.36(12)
O3 C15 C16 116.20(12)
O3 C15 C14 123.22(12)
C16 C15 C14 120.56(12)
O4 C16 C15 120.31(12)
O4 C16 C17 120.79(12)
C15 C16 C17 118.82(12)
O5 C17 C18 123.93(12)
O5 C17 C16 115.24(12)
C18 C17 C16 120.83(12)
C17 C18 C13 120.11(13)

loop_
_geom_bond_atom_site_label_1
_geom_bond_atom_site_label_2
_geom_bond_distance
O1 C1 1.3737(16)
O2 C2 1.3762(16)
O2 C19 1.4259(17)
O3 C15 1.3756(16)
O3 C20 1.4281(16)
O4 C16 1.3796(16)
O4 C21 1.4350(18)
O5 C17 1.3722(16)
O5 C22 1.4294(17)
C1 C6 1.3917(19)
C1 C2 1.3966(19)
C2 C3 1.3834(19)
C3 C4 1.3894(19)
C4 C5 1.3902(19)
C5 C6 1.4090(18)
C5 C12 1.4902(19)
C6 C7 1.5153(18)
C7 C8 1.537(2)
C8 C9 1.521(2)
C9 C10 1.540(2)
C10 C11 1.505(2)
C11 C12 1.340(2)
C12 C13 1.4863(18)
C13 C14 1.3940(19)
C13 C18 1.3977(19)
C14 C15 1.3936(19)
C15 C16 1.3930(19)
C16 C17 1.3984(19)
C17 C18 1.3885(19)

loop_
_geom_hbond_atom_site_label_D
_geom_hbond_atom_site_label_H
_geom_hbond_atom_site_label_A
_geom_hbond_distance_DH
_geom_hbond_distance_HA
_geom_hbond_distance_DA
_geom_hbond_angle_DHA
_geom_hbond_site_symmetry_A
O1 H1 O2 0.879(19) 2.202(18) 2.6623(14) 112.3(15) .
O1 H1 O3 0.879(19) 2.152(19) 2.9046(14) 143.3(16) 6_656
